data_2229151
loop_
_publ_author_name
'Zhang, Dawei'
'Xu, Xianxiu'
'Liu, Qun'

_publ_section_title
;
 Ethyl 1-formamido-4-oxo-2,6-diphenylcyclohexanecarboxylate
;
_journal_coeditor_code NC2214
_journal_issue 2
_journal_name_full 'Acta Crystallographica Section E'
_journal_page_first o401
_journal_paper_doi 10.1107/S1600536811000985
_journal_volume 67
_journal_year 2011
_chemical_formula_iupac 'C22 H23 N O4'
_chemical_formula_moiety 'C22 H23 N O4'
_chemical_formula_sum 'C22 H23 N O4'
_chemical_formula_weight 365.41
_chemical_name_systematic
;
Ethyl 1-formamido-4-oxo-2,6-diphenylcyclohexanecarboxylate
;
_space_group_IT_number 14
_symmetry_cell_setting monoclinic
_symmetry_space_group_name_Hall '-P 2yn'
_symmetry_space_group_name_H-M 'P 1 21/n 1'
_atom_sites_solution_hydrogens geom
_atom_sites_solution_primary direct
_atom_sites_solution_secondary difmap
_audit_creation_method SHELXL-97
_cell_angle_alpha 90.00
_cell_angle_beta 99.149(2)
_cell_angle_gamma 90.00
_cell_formula_units_Z 4
_cell_length_a 11.3240(12)
_cell_length_b 13.5100(15)
_cell_length_c 12.5870(14)
_cell_measurement_reflns_used 132
_cell_measurement_temperature 293(2)
_cell_measurement_theta_max 26.04
_cell_measurement_theta_min 1.33
_cell_volume 1901.2(4)
_computing_cell_refinement 'SAINT (Bruker, 2007)'
_computing_data_collection 'APEX2 (Bruker, 2007)'
_computing_data_reduction 'SAINT (Bruker, 2007)'
_computing_molecular_graphics 'SHELXTL (Sheldrick, 2008)'
_computing_publication_material 'SHELXTL (Sheldrick, 2008)'
_computing_structure_refinement 'SHELXL97 (Sheldrick, 2008)'
_computing_structure_solution 'SHELXL97 (Sheldrick, 2008)'
_diffrn_ambient_temperature 293(2)
_diffrn_measured_fraction_theta_full 0.999
_diffrn_measured_fraction_theta_max 0.936
_diffrn_measurement_device_type 'Bruker SMART APEXII CCD area-detector'
_diffrn_measurement_method \w
_diffrn_radiation_monochromator graphite
_diffrn_radiation_source 'fine-focus sealed tube'
_diffrn_radiation_type MoK\a
_diffrn_radiation_wavelength 0.71069
_diffrn_reflns_av_R_equivalents 0.0210
_diffrn_reflns_av_sigmaI/netI 0.0267
_diffrn_reflns_limit_h_max 14
_diffrn_reflns_limit_h_min -15
_diffrn_reflns_limit_k_max 17
_diffrn_reflns_limit_k_min -16
_diffrn_reflns_limit_l_max 16
_diffrn_reflns_limit_l_min -14
_diffrn_reflns_number 11361
_diffrn_reflns_theta_full 25.00
_diffrn_reflns_theta_max 28.34
_diffrn_reflns_theta_min 2.23
_diffrn_standards_decay_% 0
_diffrn_standards_interval_time 0
_diffrn_standards_number 0
_exptl_absorpt_coefficient_mu 0.088
_exptl_absorpt_correction_T_max 0.9878
_exptl_absorpt_correction_T_min 0.9818
_exptl_absorpt_correction_type multi-scan
_exptl_absorpt_process_details '(SADABS; Sheldrick, 1996)'
_exptl_crystal_colour Colorless
_exptl_crystal_density_diffrn 1.277
_exptl_crystal_density_method 'not measured'
_exptl_crystal_description Block
_exptl_crystal_F_000 776
_exptl_crystal_size_max 0.21
_exptl_crystal_size_mid 0.16
_exptl_crystal_size_min 0.14
_refine_diff_density_max 0.215
_refine_diff_density_min -0.190
_refine_ls_extinction_method none
_refine_ls_goodness_of_fit_ref 1.019
_refine_ls_hydrogen_treatment constr
_refine_ls_matrix_type full
_refine_ls_number_parameters 244
_refine_ls_number_reflns 4439
_refine_ls_number_restraints 0
_refine_ls_restrained_S_all 1.019
_refine_ls_R_factor_all 0.0656
_refine_ls_R_factor_gt 0.0415
_refine_ls_shift/su_max 0.000
_refine_ls_shift/su_mean 0.000
_refine_ls_structure_factor_coef Fsqd
_refine_ls_weighting_details 'calc w=1/[\s^2^(Fo^2^)+(0.0534P)^2^+0.3060P] where P=(Fo^2^+2Fc^2^)/3'
_refine_ls_weighting_scheme calc
_refine_ls_wR_factor_gt 0.1027
_refine_ls_wR_factor_ref 0.1163
_reflns_number_gt 3120
_reflns_number_total 4439
_reflns_threshold_expression I>2sigma(I)
_cod_data_source_file nc2214.cif
_cod_data_source_block I
_cod_original_sg_symbol_H-M 'P 21/n'
_cod_database_code 2229151
_cod_database_fobs_code 2229151

loop_
_symmetry_equiv_pos_as_xyz
'x, y, z'
'-x+1/2, y+1/2, -z+1/2'
'-x, -y, -z'
'x-1/2, -y-1/2, z-1/2'

loop_
_atom_site_type_symbol
_atom_site_label
_atom_site_fract_x
_atom_site_fract_y
_atom_site_fract_z
_atom_site_U_iso_or_equiv
_atom_site_adp_type
_atom_site_calc_flag
_atom_site_refinement_flags
_atom_site_occupancy
_atom_site_disorder_assembly
_atom_site_disorder_group
O O2 1.03050(10) 0.14890(8) 0.47576(8) 0.0541(3) Uani d . 1 . .
O O1 0.94334(8) 0.26361(7) 0.36180(7) 0.0426(2) Uani d . 1 . .
C C19 0.98394(11) 0.17327(10) 0.38744(10) 0.0364(3) Uani d . 1 . .
N N1 1.01302(10) 0.00919(8) 0.33120(9) 0.0401(3) Uani d . 1 . .
C C8 0.95919(11) 0.10312(9) 0.29070(10) 0.0339(3) Uani d . 1 . .
C C1 0.75462(12) 0.08726(11) 0.35380(11) 0.0416(3) Uani d . 1 . .
O O4 0.95020(11) -0.09967(8) 0.19437(10) 0.0637(3) Uani d . 1 . .
O O3 0.76178(11) 0.15572(10) -0.01954(9) 0.0699(4) Uani d . 1 . .
C C7 0.81977(11) 0.09052(10) 0.25754(10) 0.0366(3) Uani d . 1 . .
H H7 0.8083 0.0251 0.2239 0.044 Uiso calc R 1 . .
C C10 0.94777(13) 0.11160(11) 0.08583(11) 0.0443(3) Uani d . 1 . .
H H10A 0.9870 0.1368 0.0283 0.053 Uiso calc R 1 . .
H H10B 0.9497 0.0399 0.0832 0.053 Uiso calc R 1 . .
C C13 1.14993(12) 0.13184(11) 0.20876(11) 0.0408(3) Uani d . 1 . .
C C9 1.01555(12) 0.14705(10) 0.19429(10) 0.0378(3) Uani d . 1 . .
H H9 1.0031 0.2188 0.1961 0.045 Uiso calc R 1 . .
C C12 0.76820(13) 0.16456(11) 0.17030(11) 0.0448(3) Uani d . 1 . .
H H12A 0.6819 0.1579 0.1554 0.054 Uiso calc R 1 . .
H H12B 0.7870 0.2315 0.1955 0.054 Uiso calc R 1 . .
C C20 0.94851(15) 0.33379(11) 0.45037(13) 0.0534(4) Uani d . 1 . .
H H20A 1.0308 0.3516 0.4773 0.064 Uiso calc R 1 . .
H H20B 0.9137 0.3050 0.5088 0.064 Uiso calc R 1 . .
C C11 0.81977(13) 0.14617(11) 0.06898(11) 0.0456(3) Uani d . 1 . .
C C18 1.20075(13) 0.04802(12) 0.17129(12) 0.0510(4) Uani d . 1 . .
H H18 1.1518 0.0000 0.1342 0.061 Uiso calc R 1 . .
C C14 1.22578(14) 0.20301(12) 0.26263(12) 0.0496(4) Uani d . 1 . .
H H14 1.1936 0.2601 0.2878 0.060 Uiso calc R 1 . .
C C2 0.70022(14) 0.16996(13) 0.38990(13) 0.0550(4) Uani d . 1 . .
H H2 0.7006 0.2295 0.3528 0.066 Uiso calc R 1 . .
C C6 0.74950(14) -0.00068(14) 0.40968(14) 0.0563(4) Uani d . 1 . .
H H6 0.7837 -0.0576 0.3861 0.068 Uiso calc R 1 . .
C C22 1.00363(14) -0.07956(11) 0.28331(14) 0.0500(4) Uani d . 1 . .
H H22 1.0424 -0.1318 0.3225 0.060 Uiso calc R 1 . .
C C15 1.34882(15) 0.18981(14) 0.27916(14) 0.0610(5) Uani d . 1 . .
H H15 1.3985 0.2380 0.3152 0.073 Uiso calc R 1 . .
C C17 1.32359(15) 0.03502(15) 0.18842(14) 0.0621(5) Uani d . 1 . .
H H17 1.3564 -0.0218 0.1633 0.075 Uiso calc R 1 . .
C C16 1.39736(15) 0.10596(16) 0.24257(14) 0.0648(5) Uani d . 1 . .
H H16 1.4798 0.0970 0.2542 0.078 Uiso calc R 1 . .
C C3 0.64542(17) 0.16480(18) 0.48052(17) 0.0773(6) Uani d . 1 . .
H H3 0.6105 0.2212 0.5044 0.093 Uiso calc R 1 . .
C C5 0.69387(18) -0.00491(19) 0.50051(17) 0.0799(6) Uani d . 1 . .
H H5 0.6919 -0.0642 0.5378 0.096 Uiso calc R 1 . .
C C21 0.87950(17) 0.42237(12) 0.40695(16) 0.0659(5) Uani d . 1 . .
H H21A 0.8803 0.4706 0.4631 0.099 Uiso calc R 1 . .
H H21B 0.7984 0.4036 0.3803 0.099 Uiso calc R 1 . .
H H21C 0.9151 0.4502 0.3494 0.099 Uiso calc R 1 . .
C C4 0.64203(19) 0.0781(2) 0.53508(17) 0.0882(7) Uani d . 1 . .
H H4 0.6046 0.0753 0.5957 0.106 Uiso calc R 1 . .
H H1N 1.0524 0.0128 0.3939 0.106 Uiso d R 1 . .

loop_
_atom_site_aniso_label
_atom_site_aniso_U_11
_atom_site_aniso_U_22
_atom_site_aniso_U_33
_atom_site_aniso_U_12
_atom_site_aniso_U_13
_atom_site_aniso_U_23
O2 0.0651(7) 0.0600(7) 0.0331(5) 0.0161(5) -0.0045(5) -0.0018(5)
O1 0.0489(6) 0.0382(5) 0.0375(5) 0.0043(4) -0.0026(4) -0.0064(4)
C19 0.0337(6) 0.0409(7) 0.0339(7) 0.0032(5) 0.0027(5) -0.0003(5)
N1 0.0411(6) 0.0377(6) 0.0415(6) 0.0070(5) 0.0065(5) 0.0038(5)
C8 0.0345(6) 0.0335(6) 0.0333(7) 0.0026(5) 0.0039(5) 0.0012(5)
C1 0.0298(6) 0.0528(8) 0.0411(8) 0.0000(6) 0.0021(5) 0.0003(6)
O4 0.0742(8) 0.0462(6) 0.0687(8) 0.0036(5) 0.0055(6) -0.0131(6)
O3 0.0697(8) 0.0954(9) 0.0387(6) 0.0093(7) -0.0093(5) 0.0077(6)
C7 0.0346(7) 0.0372(7) 0.0367(7) -0.0003(5) 0.0015(5) -0.0011(5)
C10 0.0484(8) 0.0517(8) 0.0321(7) -0.0063(6) 0.0044(6) -0.0016(6)
C13 0.0413(7) 0.0501(8) 0.0318(7) -0.0082(6) 0.0078(5) 0.0002(6)
C9 0.0419(7) 0.0388(7) 0.0323(7) -0.0032(6) 0.0052(5) -0.0006(5)
C12 0.0406(7) 0.0484(8) 0.0424(8) 0.0039(6) -0.0030(6) 0.0016(6)
C20 0.0587(9) 0.0488(9) 0.0482(9) 0.0065(7) -0.0051(7) -0.0169(7)
C11 0.0518(8) 0.0444(8) 0.0374(8) -0.0036(6) -0.0032(6) 0.0040(6)
C18 0.0436(8) 0.0646(10) 0.0463(8) -0.0092(7) 0.0120(7) -0.0124(7)
C14 0.0524(9) 0.0514(9) 0.0445(8) -0.0142(7) 0.0065(7) -0.0011(7)
C2 0.0445(8) 0.0649(10) 0.0566(10) 0.0045(7) 0.0109(7) -0.0073(8)
C6 0.0443(8) 0.0663(10) 0.0599(10) 0.0038(7) 0.0127(7) 0.0158(8)
C22 0.0538(9) 0.0384(8) 0.0602(10) 0.0095(6) 0.0166(8) 0.0050(7)
C15 0.0517(9) 0.0753(12) 0.0542(10) -0.0266(9) 0.0026(8) 0.0007(9)
C17 0.0460(9) 0.0851(13) 0.0588(10) -0.0002(8) 0.0195(8) -0.0123(9)
C16 0.0389(8) 0.0963(14) 0.0615(11) -0.0126(9) 0.0150(8) -0.0043(10)
C3 0.0604(11) 0.1077(17) 0.0673(12) 0.0159(11) 0.0212(9) -0.0169(12)
C5 0.0580(11) 0.1129(17) 0.0710(13) 0.0032(11) 0.0172(10) 0.0370(12)
C21 0.0682(11) 0.0490(10) 0.0774(12) 0.0083(8) 0.0022(9) -0.0117(8)
C4 0.0616(12) 0.148(2) 0.0601(12) 0.0153(13) 0.0267(10) 0.0114(14)

loop_
_atom_type_symbol
_atom_type_description
_atom_type_scat_dispersion_real
_atom_type_scat_dispersion_imag
_atom_type_scat_source
C C 0.0033 0.0016 'International Tables Vol C Tables 4.2.6.8 and 6.1.1.4'
H H 0.0000 0.0000 'International Tables Vol C Tables 4.2.6.8 and 6.1.1.4'
N N 0.0061 0.0033 'International Tables Vol C Tables 4.2.6.8 and 6.1.1.4'
O O 0.0106 0.0060 'International Tables Vol C Tables 4.2.6.8 and 6.1.1.4'

loop_
_geom_angle_atom_site_label_1
_geom_angle_atom_site_label_2
_geom_angle_atom_site_label_3
_geom_angle_site_symmetry_1
_geom_angle_site_symmetry_3
_geom_angle
_geom_angle_publ_flag
C19 O1 C20 . . 116.26(10) ?
O2 C19 O1 . . 124.27(12) ?
O2 C19 C8 . . 124.39(12) ?
O1 C19 C8 . . 111.30(10) ?
C22 N1 C8 . . 128.38(12) ?
C22 N1 H1N . . 117.8 ?
C8 N1 H1N . . 113.8 ?
N1 C8 C19 . . 104.24(10) ?
N1 C8 C9 . . 113.44(11) ?
C19 C8 C9 . . 109.50(10) ?
N1 C8 C7 . . 110.03(10) ?
C19 C8 C7 . . 109.02(10) ?
C9 C8 C7 . . 110.37(10) ?
C6 C1 C2 . . 117.88(15) ?
C6 C1 C7 . . 119.68(13) ?
C2 C1 C7 . . 122.44(13) ?
C1 C7 C12 . . 114.43(11) ?
C1 C7 C8 . . 112.68(10) ?
C12 C7 C8 . . 111.78(11) ?
C1 C7 H7 . . 105.7 ?
C12 C7 H7 . . 105.7 ?
C8 C7 H7 . . 105.7 ?
C11 C10 C9 . . 111.29(12) ?
C11 C10 H10A . . 109.4 ?
C9 C10 H10A . . 109.4 ?
C11 C10 H10B . . 109.4 ?
C9 C10 H10B . . 109.4 ?
H10A C10 H10B . . 108.0 ?
C18 C13 C14 . . 118.20(14) ?
C18 C13 C9 . . 122.16(12) ?
C14 C13 C9 . . 119.63(13) ?
C13 C9 C10 . . 114.53(11) ?
C13 C9 C8 . . 112.22(11) ?
C10 C9 C8 . . 111.21(11) ?
C13 C9 H9 . . 106.1 ?
C10 C9 H9 . . 106.1 ?
C8 C9 H9 . . 106.1 ?
C11 C12 C7 . . 110.16(12) ?
C11 C12 H12A . . 109.6 ?
C7 C12 H12A . . 109.6 ?
C11 C12 H12B . . 109.6 ?
C7 C12 H12B . . 109.6 ?
H12A C12 H12B . . 108.1 ?
O1 C20 C21 . . 106.74(12) ?
O1 C20 H20A . . 110.4 ?
C21 C20 H20A . . 110.4 ?
O1 C20 H20B . . 110.4 ?
C21 C20 H20B . . 110.4 ?
H20A C20 H20B . . 108.6 ?
O3 C11 C12 . . 122.48(14) ?
O3 C11 C10 . . 122.25(14) ?
C12 C11 C10 . . 115.24(12) ?
C17 C18 C13 . . 120.78(15) ?
C17 C18 H18 . . 119.6 ?
C13 C18 H18 . . 119.6 ?
C15 C14 C13 . . 120.78(16) ?
C15 C14 H14 . . 119.6 ?
C13 C14 H14 . . 119.6 ?
C3 C2 C1 . . 120.67(18) ?
C3 C2 H2 . . 119.7 ?
C1 C2 H2 . . 119.7 ?
C1 C6 C5 . . 120.85(18) ?
C1 C6 H6 . . 119.6 ?
C5 C6 H6 . . 119.6 ?
O4 C22 N1 . . 127.38(14) ?
O4 C22 H22 . . 116.3 ?
N1 C22 H22 . . 116.3 ?
C16 C15 C14 . . 120.19(15) ?
C16 C15 H15 . . 119.9 ?
C14 C15 H15 . . 119.9 ?
C16 C17 C18 . . 120.25(17) ?
C16 C17 H17 . . 119.9 ?
C18 C17 H17 . . 119.9 ?
C15 C16 C17 . . 119.80(16) ?
C15 C16 H16 . . 120.1 ?
C17 C16 H16 . . 120.1 ?
C4 C3 C2 . . 120.76(19) ?
C4 C3 H3 . . 119.6 ?
C2 C3 H3 . . 119.6 ?
C4 C5 C6 . . 120.05(19) ?
C4 C5 H5 . . 120.0 ?
C6 C5 H5 . . 120.0 ?
C20 C21 H21A . . 109.5 ?
C20 C21 H21B . . 109.5 ?
H21A C21 H21B . . 109.5 ?
C20 C21 H21C . . 109.5 ?
H21A C21 H21C . . 109.5 ?
H21B C21 H21C . . 109.5 ?
C3 C4 C5 . . 119.78(19) ?
C3 C4 H4 . . 120.1 ?
C5 C4 H4 . . 120.1 ?

loop_
_geom_bond_atom_site_label_1
_geom_bond_atom_site_label_2
_geom_bond_site_symmetry_2
_geom_bond_distance
_geom_bond_publ_flag
O2 C19 . 1.1983(15) ?
O1 C19 . 1.3258(16) ?
O1 C20 . 1.4575(16) ?
C19 C8 . 1.5333(18) ?
N1 C22 . 1.3386(19) ?
N1 C8 . 1.4639(16) ?
N1 H1N . 0.8440 ?
C8 C9 . 1.5744(18) ?
C8 C7 . 1.5768(17) ?
C1 C6 . 1.387(2) ?
C1 C2 . 1.387(2) ?
C1 C7 . 1.5161(19) ?
O4 C22 . 1.2157(19) ?
O3 C11 . 1.2070(17) ?
C7 C12 . 1.5308(18) ?
C7 H7 . 0.9800 ?
C10 C11 . 1.505(2) ?
C10 C9 . 1.5326(18) ?
C10 H10A . 0.9700 ?
C10 H10B . 0.9700 ?
C13 C18 . 1.386(2) ?
C13 C14 . 1.392(2) ?
C13 C9 . 1.5176(19) ?
C9 H9 . 0.9800 ?
C12 C11 . 1.505(2) ?
C12 H12A . 0.9700 ?
C12 H12B . 0.9700 ?
C20 C21 . 1.485(2) ?
C20 H20A . 0.9700 ?
C20 H20B . 0.9700 ?
C18 C17 . 1.384(2) ?
C18 H18 . 0.9300 ?
C14 C15 . 1.387(2) ?
C14 H14 . 0.9300 ?
C2 C3 . 1.384(3) ?
C2 H2 . 0.9300 ?
C6 C5 . 1.391(3) ?
C6 H6 . 0.9300 ?
C22 H22 . 0.9300 ?
C15 C16 . 1.370(3) ?
C15 H15 . 0.9300 ?
C17 C16 . 1.378(2) ?
C17 H17 . 0.9300 ?
C16 H16 . 0.9300 ?
C3 C4 . 1.361(3) ?
C3 H3 . 0.9300 ?
C5 C4 . 1.369(3) ?
C5 H5 . 0.9300 ?
C21 H21A . 0.9600 ?
C21 H21B . 0.9600 ?
C21 H21C . 0.9600 ?
C4 H4 . 0.9300 ?

loop_
_geom_torsion_atom_site_label_1
_geom_torsion_atom_site_label_2
_geom_torsion_atom_site_label_3
_geom_torsion_atom_site_label_4
_geom_torsion_site_symmetry_1
_geom_torsion_site_symmetry_2
_geom_torsion_site_symmetry_3
_geom_torsion_site_symmetry_4
_geom_torsion
_geom_torsion_publ_flag
C20 O1 C19 O2 . . . . -5.0(2) ?
C20 O1 C19 C8 . . . . 172.73(12) ?
C22 N1 C8 C19 . . . . 170.75(13) ?
C22 N1 C8 C9 . . . . -70.21(17) ?
C22 N1 C8 C7 . . . . 53.98(18) ?
O2 C19 C8 N1 . . . . -4.36(18) ?
O1 C19 C8 N1 . . . . 177.89(10) ?
O2 C19 C8 C9 . . . . -126.04(14) ?
O1 C19 C8 C9 . . . . 56.21(14) ?
O2 C19 C8 C7 . . . . 113.11(14) ?
O1 C19 C8 C7 . . . . -64.64(14) ?
C6 C1 C7 C12 . . . . 148.86(13) ?
C2 C1 C7 C12 . . . . -31.95(18) ?
C6 C1 C7 C8 . . . . -81.98(16) ?
C2 C1 C7 C8 . . . . 97.21(15) ?
N1 C8 C7 C1 . . . . 76.19(13) ?
C19 C8 C7 C1 . . . . -37.55(14) ?
C9 C8 C7 C1 . . . . -157.86(11) ?
N1 C8 C7 C12 . . . . -153.29(11) ?
C19 C8 C7 C12 . . . . 92.97(13) ?
C9 C8 C7 C12 . . . . -27.35(14) ?
C18 C13 C9 C10 . . . . -38.46(19) ?
C14 C13 C9 C10 . . . . 142.52(14) ?
C18 C13 C9 C8 . . . . 89.57(16) ?
C14 C13 C9 C8 . . . . -89.45(15) ?
C11 C10 C9 C13 . . . . -169.26(12) ?
C11 C10 C9 C8 . . . . 62.20(15) ?
N1 C8 C9 C13 . . . . -38.62(15) ?
C19 C8 C9 C13 . . . . 77.35(13) ?
C7 C8 C9 C13 . . . . -162.62(11) ?
N1 C8 C9 C10 . . . . 91.15(13) ?
C19 C8 C9 C10 . . . . -152.88(11) ?
C7 C8 C9 C10 . . . . -32.86(15) ?
C1 C7 C12 C11 . . . . -167.17(11) ?
C8 C7 C12 C11 . . . . 63.22(14) ?
C19 O1 C20 C21 . . . . -169.98(13) ?
C7 C12 C11 O3 . . . . 143.48(15) ?
C7 C12 C11 C10 . . . . -34.51(16) ?
C9 C10 C11 O3 . . . . 155.50(14) ?
C9 C10 C11 C12 . . . . -26.50(17) ?
C14 C13 C18 C17 . . . . 0.9(2) ?
C9 C13 C18 C17 . . . . -178.16(15) ?
C18 C13 C14 C15 . . . . -0.6(2) ?
C9 C13 C14 C15 . . . . 178.47(14) ?
C6 C1 C2 C3 . . . . 1.6(2) ?
C7 C1 C2 C3 . . . . -177.59(14) ?
C2 C1 C6 C5 . . . . -1.5(2) ?
C7 C1 C6 C5 . . . . 177.76(15) ?
C8 N1 C22 O4 . . . . 2.0(3) ?
C13 C14 C15 C16 . . . . -0.1(2) ?
C13 C18 C17 C16 . . . . -0.5(3) ?
C14 C15 C16 C17 . . . . 0.5(3) ?
C18 C17 C16 C15 . . . . -0.3(3) ?
C1 C2 C3 C4 . . . . -1.1(3) ?
C1 C6 C5 C4 . . . . 0.8(3) ?
C2 C3 C4 C5 . . . . 0.4(3) ?
C6 C5 C4 C3 . . . . -0.2(3) ?
